data_4503129
loop_
_publ_author_name
'Deutsch, Zvicka'
'Bernstein, Joel'

_publ_section_title
;
 Cocrystal of Urea and Imidazolidone: Formation of an Unexpected 1-D
 Substructure in a Plausibly Predictable Cocrystal
;
_journal_issue 10
_journal_name_full 'Crystal Growth &amp; Design'
_journal_page_first 3537
_journal_paper_doi 10.1021/cg070569c
_journal_volume 8
_journal_year 2008
_chemical_formula_moiety CON2H4:C3ON2H6
_chemical_formula_sum 'C4 H10 N4 O2'
_chemical_formula_weight 146.16
_chemical_melting_point 77
_chemical_name_common 'Urea Imidazolidone Co-crystal'
_chemical_name_systematic 'Urea Imidazolidone Co-crystal'
_space_group_IT_number 2
_symmetry_cell_setting triclinic
_symmetry_Int_Tables_number 2
_symmetry_space_group_name_Hall '-P 1'
_symmetry_space_group_name_H-M 'P -1'
_atom_sites_solution_hydrogens geom
_atom_sites_solution_primary direct
_atom_sites_solution_secondary difmap
_audit_creation_method SHELXL-97
_cell_angle_alpha 85.623(10)
_cell_angle_beta 74.924(10)
_cell_angle_gamma 75.352(9)
_cell_formula_units_Z 2
_cell_length_a 5.112(3)
_cell_length_b 7.944(4)
_cell_length_c 9.247(5)
_cell_measurement_reflns_used 819
_cell_measurement_temperature 295(2)
_cell_measurement_theta_max 54.28
_cell_measurement_theta_min 5.30
_cell_volume 350.8(3)
_computing_cell_refinement 'Bruker SMART'
_computing_data_collection 'Bruker SMART'
_computing_data_reduction 'Bruker SMART'
_computing_structure_refinement 'SHELXL-97 (Sheldrick, 1997)'
_computing_structure_solution 'SHELXS-97 (Sheldrick, 1990)'
_diffrn_ambient_temperature 295(2)
_diffrn_measured_fraction_theta_full 0.968
_diffrn_measured_fraction_theta_max 0.968
_diffrn_measurement_device_type 'Bruker SMART 1000K CCD detector'
_diffrn_measurement_method 'phi and omega scans 5 sec per frame'
_diffrn_radiation_monochromator graphite
_diffrn_radiation_type MoK\a
_diffrn_radiation_wavelength 0.71073
_diffrn_reflns_av_R_equivalents 0.0233
_diffrn_reflns_av_sigmaI/netI 0.0353
_diffrn_reflns_limit_h_max 5
_diffrn_reflns_limit_h_min -6
_diffrn_reflns_limit_k_max 5
_diffrn_reflns_limit_k_min -9
_diffrn_reflns_limit_l_max 11
_diffrn_reflns_limit_l_min -11
_diffrn_reflns_number 1850
_diffrn_reflns_theta_full 26.36
_diffrn_reflns_theta_max 26.36
_diffrn_reflns_theta_min 2.28
_diffrn_source 'fine-focus sealed tube'
_exptl_absorpt_coefficient_mu 0.112
_exptl_crystal_colour colourless
_exptl_crystal_density_diffrn 1.384
_exptl_crystal_density_method 'not measured'
_exptl_crystal_description prism
_exptl_crystal_F_000 156
_exptl_crystal_size_max 0.4
_exptl_crystal_size_mid 0.35
_exptl_crystal_size_min 0.3
_refine_diff_density_max 0.177
_refine_diff_density_min -0.213
_refine_diff_density_rms 0.053
_refine_ls_extinction_coef 0.10(3)
_refine_ls_extinction_expression Fc^*^=kFc[1+0.001xFc^2^\l^3^/sin(2\q)]^-1/4^
_refine_ls_extinction_method SHELXL
_refine_ls_goodness_of_fit_ref 1.127
_refine_ls_hydrogen_treatment mixed
_refine_ls_matrix_type full
_refine_ls_number_parameters 132
_refine_ls_number_reflns 1392
_refine_ls_number_restraints 0
_refine_ls_restrained_S_all 1.127
_refine_ls_R_factor_all 0.0677
_refine_ls_R_factor_gt 0.0491
_refine_ls_shift/su_max 1.868
_refine_ls_shift/su_mean 0.502
_refine_ls_structure_factor_coef Fsqd
_refine_ls_weighting_details 'calc w=1/[\s^2^(Fo^2^)+(0.0864P)^2^+0.0248P] where P=(Fo^2^+2Fc^2^)/3'
_refine_ls_weighting_scheme calc
_refine_ls_wR_factor_gt 0.1336
_refine_ls_wR_factor_ref 0.1596
_reflns_number_gt 999
_reflns_number_total 1392
_reflns_threshold_expression >2sigma(I)
_cod_data_source_file cg070569c-file002.cif
_cod_data_source_block im_101s1
_cod_database_code 4503129

loop_
_symmetry_equiv_pos_as_xyz
'x, y, z'
'-x, -y, -z'

loop_
_atom_site_label
_atom_site_type_symbol
_atom_site_fract_x
_atom_site_fract_y
_atom_site_fract_z
_atom_site_U_iso_or_equiv
_atom_site_adp_type
_atom_site_occupancy
_atom_site_symmetry_multiplicity
_atom_site_calc_flag
H4 H 0.405(6) 0.636(4) 0.187(3) 0.077(9) Uiso 1 1 d
C4 C 0.1582(4) 0.2422(2) 0.4192(2) 0.0431(5) Uani 1 1 d
C1 C 0.8283(4) 0.8319(3) 0.1513(2) 0.0498(6) Uani 1 1 d
N4 N 0.2485(5) 0.0798(3) 0.3666(2) 0.0619(6) Uani 1 1 d
N3 N -0.1122(4) 0.3173(3) 0.4392(3) 0.0634(6) Uani 1 1 d
N1 N 0.6976(5) 0.7177(3) 0.2307(3) 0.0730(7) Uani 1 1 d
C2 C 0.5982(6) 0.6189(3) 0.1429(3) 0.0624(7) Uani 1 1 d
N2 N 0.8292(6) 0.8174(3) 0.0091(3) 0.0790(8) Uani 1 1 d
C3 C 0.6698(6) 0.7018(3) -0.0119(3) 0.0634(7) Uani 1 1 d
O2 O 0.3205(3) 0.31865(18) 0.44926(17) 0.0529(5) Uani 1 1 d
O1 O 0.9259(4) 0.9352(2) 0.20217(17) 0.0664(6) Uani 1 1 d
H8 H -0.227(5) 0.268(3) 0.419(3) 0.057(6) Uiso 1 1 d
H7 H -0.162(5) 0.427(4) 0.478(3) 0.080(8) Uiso 1 1 d
H9 H 0.441(7) 0.042(4) 0.350(3) 0.086(9) Uiso 1 1 d
H10 H 0.128(5) 0.027(3) 0.338(3) 0.063(6) Uiso 1 1 d
H3 H 0.697(6) 0.493(4) 0.148(3) 0.093(9) Uiso 1 1 d
H6 H 0.499(7) 0.764(4) -0.039(4) 0.110(10) Uiso 1 1 d
H5 H 0.789(6) 0.618(4) -0.084(3) 0.092(9) Uiso 1 1 d
H1 H 0.694(6) 0.709(3) 0.322(3) 0.077(8) Uiso 1 1 d
H2 H 0.879(6) 0.884(4) -0.055(4) 0.085(10) Uiso 1 1 d

loop_
_atom_site_aniso_label
_atom_site_aniso_U_11
_atom_site_aniso_U_22
_atom_site_aniso_U_33
_atom_site_aniso_U_23
_atom_site_aniso_U_13
_atom_site_aniso_U_12
C4 0.0446(10) 0.0482(11) 0.0425(11) 0.0007(8) -0.0165(8) -0.0168(8)
C1 0.0529(11) 0.0450(11) 0.0555(12) -0.0074(9) -0.0170(10) -0.0132(9)
N4 0.0587(13) 0.0594(12) 0.0735(14) -0.0209(10) -0.0198(11) -0.0154(10)
N3 0.0440(11) 0.0553(12) 0.1007(17) -0.0063(11) -0.0290(11) -0.0168(9)
N1 0.1127(18) 0.0715(14) 0.0554(13) 0.0054(10) -0.0300(12) -0.0519(13)
C2 0.0682(15) 0.0571(14) 0.0713(16) -0.0062(11) -0.0214(13) -0.0263(11)
N2 0.121(2) 0.0919(17) 0.0519(13) 0.0014(12) -0.0269(13) -0.0699(15)
C3 0.0737(16) 0.0649(15) 0.0628(15) -0.0123(12) -0.0231(13) -0.0271(12)
O2 0.0422(8) 0.0555(9) 0.0674(10) -0.0123(7) -0.0183(7) -0.0150(6)
O1 0.0904(12) 0.0643(10) 0.0612(11) -0.0048(8) -0.0274(9) -0.0386(9)

loop_
_atom_type_symbol
_atom_type_description
_atom_type_scat_dispersion_real
_atom_type_scat_dispersion_imag
_atom_type_scat_source
C C 0.0033 0.0016 'International Tables Vol C Tables 4.2.6.8 and 6.1.1.4'
H H 0.0000 0.0000 'International Tables Vol C Tables 4.2.6.8 and 6.1.1.4'
N N 0.0061 0.0033 'International Tables Vol C Tables 4.2.6.8 and 6.1.1.4'
O O 0.0106 0.0060 'International Tables Vol C Tables 4.2.6.8 and 6.1.1.4'

loop_
_geom_angle_atom_site_label_1
_geom_angle_atom_site_label_2
_geom_angle_atom_site_label_3
_geom_angle
O2 C4 N3 121.4(2)
O2 C4 N4 121.1(2)
N3 C4 N4 117.5(2)
O1 C1 N1 125.7(2)
O1 C1 N2 126.7(2)
N1 C1 N2 107.6(2)
C1 N1 C2 113.6(2)
N1 C2 C3 102.17(19)
C1 N2 C3 113.4(2)
N2 C3 C2 102.51(19)

loop_
_geom_bond_atom_site_label_1
_geom_bond_atom_site_label_2
_geom_bond_distance
C4 O2 1.239(2)
C4 N3 1.329(3)
C4 N4 1.338(3)
C1 O1 1.238(2)
C1 N1 1.326(3)
C1 N2 1.328(3)
N1 C2 1.431(3)
C2 C3 1.523(4)
N2 C3 1.425(3)

loop_
_cod_related_entry_id
_cod_related_entry_database
_cod_related_entry_code
1 ChemSpider 13607646
